data_7705645
loop_
_publ_author_name
'Ghosh, Subrata'
'Bagchi, Sukanya'
'Das, Mayurika'
'Kamilya, Sujit'
'Mondal, Abhishake'

_publ_section_title
;
 Stepwise spin-state switching in a manganese(III) complex.
;
_journal_issue 42
_journal_name_full 'Dalton transactions (Cambridge, England : 2003)'
_journal_page_first 14776
_journal_page_last 14780
_journal_paper_doi 10.1039/d0dt02746d
_journal_volume 49
_journal_year 2020
_chemical_formula_moiety 'C22 H26 Cl2 Mn N4 O2, 1(C24 H20 B1)'
_chemical_formula_sum 'C46 H46 B Cl2 Mn N4 O2'
_chemical_formula_weight 823.52
_space_group_crystal_system monoclinic
_space_group_IT_number 14
_space_group_name_Hall '-P 2yn'
_space_group_name_H-M_alt 'P 1 21/n 1'
_atom_sites_solution_hydrogens geom
_atom_sites_solution_primary iterative
_audit_creation_date 2020-09-29
_audit_creation_method
;
Olex2 1.3
(compiled 2020.07.31 svn.rc2a77460 for OlexSys, GUI svn.r6145)
;
_audit_update_record
;
2020-09-29 deposited with the CCDC.	2020-10-07 downloaded from the CCDC.
;
_cell_angle_alpha 90
_cell_angle_beta 116.523(2)
_cell_angle_gamma 90
_cell_formula_units_Z 4
_cell_length_a 14.2615(10)
_cell_length_b 21.6350(14)
_cell_length_c 14.4098(10)
_cell_measurement_reflns_used 8258
_cell_measurement_temperature 120(2)
_cell_measurement_theta_max 30.619
_cell_measurement_theta_min 0.941
_cell_volume 3978.2(5)
_computing_cell_refinement 'Bruker SAINT'
_computing_data_collection 'Bruker APEX2'
_computing_data_reduction 'Bruker SAINT'
_computing_molecular_graphics 'Olex2 1.3 (Dolomanov et al., 2009)'
_computing_publication_material 'Olex2 1.3 (Dolomanov et al., 2009)'
_computing_structure_refinement 'SHELXL 2018/3 (Sheldrick, 2015)'
_computing_structure_solution 'SHELXT 2014/5 (Sheldrick, 2014)'
_diffrn_ambient_temperature 120(2)
_diffrn_measured_fraction_theta_full 1.000
_diffrn_measured_fraction_theta_max 1.000
_diffrn_measurement_device_type 'Bruker APEX-II CCD'
_diffrn_measurement_method '\f and \w scans'
_diffrn_radiation_type MoK\a
_diffrn_radiation_wavelength 0.71073
_diffrn_reflns_av_R_equivalents 0.1361
_diffrn_reflns_av_unetI/netI 0.0848
_diffrn_reflns_Laue_measured_fraction_full 1.000
_diffrn_reflns_Laue_measured_fraction_max 1.000
_diffrn_reflns_limit_h_max 17
_diffrn_reflns_limit_h_min -17
_diffrn_reflns_limit_k_max 27
_diffrn_reflns_limit_k_min -27
_diffrn_reflns_limit_l_max 18
_diffrn_reflns_limit_l_min -18
_diffrn_reflns_number 92285
_diffrn_reflns_point_group_measured_fraction_full 1.000
_diffrn_reflns_point_group_measured_fraction_max 1.000
_diffrn_reflns_theta_full 25.242
_diffrn_reflns_theta_max 26.499
_diffrn_reflns_theta_min 1.670
_diffrn_source 'sealed tube'
_exptl_absorpt_coefficient_mu 0.511
_exptl_absorpt_correction_T_max 0.746
_exptl_absorpt_correction_T_min 0.651
_exptl_absorpt_correction_type multi-scan
_exptl_absorpt_process_details SADABS
_exptl_crystal_colour brown
_exptl_crystal_density_diffrn 1.375
_exptl_crystal_description parallelepiped
_exptl_crystal_F_000 1720
_exptl_crystal_size_max 0.42
_exptl_crystal_size_mid 0.18
_exptl_crystal_size_min 0.13
_refine_diff_density_max 0.356
_refine_diff_density_min -0.439
_refine_diff_density_rms 0.083
_refine_ls_extinction_method none
_refine_ls_goodness_of_fit_ref 1.128
_refine_ls_hydrogen_treatment constr
_refine_ls_matrix_type full
_refine_ls_number_parameters 731
_refine_ls_number_reflns 8238
_refine_ls_number_restraints 414
_refine_ls_restrained_S_all 1.103
_refine_ls_R_factor_all 0.1117
_refine_ls_R_factor_gt 0.0768
_refine_ls_shift/su_max 0.001
_refine_ls_shift/su_mean 0.000
_refine_ls_structure_factor_coef Fsqd
_refine_ls_weighting_details 'w=1/[\s^2^(Fo^2^)+18.1216P] where P=(Fo^2^+2Fc^2^)/3'
_refine_ls_weighting_scheme calc
_refine_ls_wR_factor_gt 0.1560
_refine_ls_wR_factor_ref 0.1648
_reflns_Friedel_coverage 0.000
_reflns_number_gt 5405
_reflns_number_total 8238
_reflns_threshold_expression 'I > 2\s(I)'
_cod_data_source_file d0dt02746d2.cif
_cod_data_source_block 120K
_cod_depositor_comments 'Adding full bibliography for 7705644--7705646.cif.'
_cod_database_code 7705645
_shelx_shelxl_version_number 2018/3
_shelx_space_group_comment
;
The symmetry employed for this shelxl refinement is uniquely defined
by the following loop, which should always be used as a source of
symmetry information in preference to the above space-group names.
They are only intended as comments.
;
_shelx_estimated_absorpt_t_max 0.915
_shelx_estimated_absorpt_t_min 0.672
_olex2_refinement_description
;
1. Fixed Uiso
 At 1.2 times of:
  All C(H) groups, All C(H,H) groups, All N(H) groups
2. Uiso/Uaniso restraints and constraints
Uanis(C30B) \\sim Ueq, Uanis(C31B) \\sim Ueq, Uanis(C32B) \\sim Ueq: with sigma
of 0.01 and sigma for terminal atoms of 0.02
3. Rigid body (RIGU) restrains
 C42B, B1B, C29B, C35B, C23B, C41B, C34B, C30B, C36B, C40B, C28B, C24B, C46B,
 C33B, C31B, C37B, C39B, C27B, C25B, C45B, C43B, C32B, C38B, C26B, C44B
 with sigma for 1-2 distances of 0.001 and sigma for 1-3 distances of 0.001
 C39B, B1B, C29B, C35B, C23B, C41B, C34B, C30B, C36B, C40B, C28B, C24B, C46B,
 C42B, C33B, C31B, C37B, C27B, C25B, C45B, C43B, C32B, C38B, C26B, C44B
 with sigma for 1-2 distances of 0.001 and sigma for 1-3 distances of 0.001
 C24A, C29A, C34A, C30A, B1A, C33A, C31A, C41A, C35A, C23A, C32A, C46A, C42A,
 C36A, C40A, C28A, C45A, C43A, C37A, C39A, C27A, C25A, C44A, C38A, C26A
 with sigma for 1-2 distances of 0.001 and sigma for 1-3 distances of 0.001
4. Others
 Sof(B1B)=Sof(C29B)=Sof(C34B)=Sof(H34B)=Sof(C30B)=Sof(H30B)=Sof(C33B)=
 Sof(H33B)=Sof(C31B)=Sof(H31B)=Sof(C35B)=Sof(C23B)=Sof(C41B)=Sof(C32B)=
 Sof(H32B)=Sof(C36B)=Sof(H36B)=Sof(C40B)=Sof(H40B)=Sof(C28B)=Sof(H28B)=
 Sof(C24B)=Sof(H24B)=Sof(C46B)=Sof(H46B)=Sof(C42B)=Sof(H42B)=Sof(C37B)=
 Sof(H37B)=Sof(C39B)=Sof(H39B)=Sof(C27B)=Sof(H27B)=Sof(C25B)=Sof(H25B)=
 Sof(C45B)=Sof(H45B)=Sof(C43B)=Sof(H43B)=Sof(C38B)=Sof(H38B)=Sof(C26B)=
 Sof(H26B)=Sof(C44B)=Sof(H44B)=1-FVAR(1)
 Sof(C29A)=Sof(C34A)=Sof(H34A)=Sof(C31A)=Sof(H31A)=Sof(C30A)=Sof(H30A)=
 Sof(C33A)=Sof(H33A)=Sof(C40A)=Sof(H40A)=Sof(C32A)=Sof(H32A)=Sof(C35A)=
 Sof(C28A)=Sof(H28A)=Sof(C23A)=Sof(C39A)=Sof(H39A)=Sof(C27A)=Sof(H27A)=
 Sof(C38A)=Sof(H38A)=Sof(C36A)=Sof(H36A)=Sof(C37A)=Sof(H37A)=Sof(B1A)=Sof(C41A)=
 Sof(C46A)=Sof(H46A)=Sof(C45A)=Sof(H45A)=Sof(C44A)=Sof(H44A)=Sof(C43A)=
 Sof(H43A)=Sof(C42A)=Sof(H42A)=Sof(C24A)=Sof(H24A)=Sof(C26A)=Sof(H26A)=
 Sof(C25A)=Sof(H25A)=FVAR(1)
5.a Ternary CH refined with riding coordinates:
 N2(H2), N1(H1)
5.b Secondary CH2 refined with riding coordinates:
 C5(H5A,H5B), C3(H3A,H3B), C2(H2A,H2B), C1(H1A,H1B), C13(H13A,H13B), C15(H15A,
 H15B), C4(H4A,H4B), C14(H14A,H14B)
5.c Aromatic/amide H refined with riding coordinates:
 C6(H6), C11(H11), C10(H10), C21(H21), C34A(H34A), C31A(H31A), C30A(H30A),
 C8(H8), C33A(H33A), C40A(H40A), C20(H20), C32A(H32A), C18(H18), C28A(H28A),
 C16(H16), C39A(H39A), C27A(H27A), C38A(H38A), C36A(H36A), C37A(H37A),
 C46A(H46A), C45A(H45A), C44A(H44A), C43A(H43A), C42A(H42A), C24A(H24A),
 C26A(H26A), C25A(H25A), C34B(H34B), C30B(H30B), C33B(H33B), C31B(H31B),
 C32B(H32B), C36B(H36B), C40B(H40B), C28B(H28B), C24B(H24B), C46B(H46B),
 C42B(H42B), C37B(H37B), C39B(H39B), C27B(H27B), C25B(H25B), C45B(H45B),
 C43B(H43B), C38B(H38B), C26B(H26B), C44B(H44B)
;
_olex2_submission_special_instructions 'No special instructions were received'

loop_
_space_group_symop_operation_xyz
'x, y, z'
'-x+1/2, y+1/2, -z+1/2'
'-x, -y, -z'
'x-1/2, -y-1/2, z-1/2'

loop_
_atom_site_label
_atom_site_type_symbol
_atom_site_fract_x
_atom_site_fract_y
_atom_site_fract_z
_atom_site_U_iso_or_equiv
_atom_site_adp_type
_atom_site_occupancy
_atom_site_site_symmetry_order
_atom_site_calc_flag
_atom_site_refinement_flags_posn
_atom_site_refinement_flags_adp
_atom_site_refinement_flags_occupancy
_atom_site_disorder_assembly
_atom_site_disorder_group
Mn1 Mn 0.16097(6) 0.68457(4) 0.34545(6) 0.02098(18) Uani 1 1 d . . . . .
Cl1 Cl -0.32792(11) 0.53497(7) 0.23067(14) 0.0450(4) Uani 1 1 d . . . . .
Cl2 Cl 0.56183(12) 0.51870(7) 0.76205(14) 0.0528(5) Uani 1 1 d . . . . .
O2 O 0.3062(2) 0.67546(16) 0.4079(3) 0.0247(8) Uani 1 1 d . . . . .
O1 O 0.0173(2) 0.69834(15) 0.2826(3) 0.0252(8) Uani 1 1 d . . . . .
N3 N 0.1344(3) 0.5948(2) 0.3058(3) 0.0250(10) Uani 1 1 d . . . . .
N2 N 0.1696(3) 0.69813(19) 0.2043(3) 0.0257(10) Uani 1 1 d . . . . .
H2 H 0.097828 0.695827 0.148694 0.031 Uiso 1 1 calc R U . . .
N1 N 0.1729(3) 0.78187(19) 0.3531(3) 0.0275(10) Uani 1 1 d . . . . .
H1 H 0.245967 0.792048 0.399792 0.033 Uiso 1 1 calc R U . . .
N4 N 0.1699(3) 0.6861(2) 0.4903(4) 0.0326(11) Uani 1 1 d . . . . .
C12 C -0.0566(4) 0.6590(2) 0.2787(4) 0.0220(11) Uani 1 1 d . . . . .
C6 C 0.0487(4) 0.5662(2) 0.2868(4) 0.0251(11) Uani 1 1 d . . . . .
H6 H 0.046315 0.523938 0.274324 0.030 Uiso 1 1 calc R U . . .
C7 C -0.0436(4) 0.5947(2) 0.2834(4) 0.0230(11) Uani 1 1 d . . . . .
C22 C 0.3610(4) 0.6398(2) 0.4886(4) 0.0243(11) Uani 1 1 d . . . . .
C11 C -0.1528(4) 0.6834(3) 0.2647(4) 0.0259(11) Uani 1 1 d . . . . .
H11 H -0.161002 0.726047 0.264637 0.031 Uiso 1 1 calc R U . . .
C17 C 0.3315(4) 0.6286(2) 0.5674(4) 0.0261(12) Uani 1 1 d . . . . .
C10 C -0.2350(4) 0.6460(2) 0.2512(4) 0.0265(12) Uani 1 1 d . . . . .
H10 H -0.298314 0.663047 0.242366 0.032 Uiso 1 1 calc R U . . .
C29A C -0.0279(12) 0.6448(8) 0.8899(14) 0.020(2) Uani 0.593(8) 1 d . . P A 1
C21 C 0.4537(4) 0.6125(3) 0.4970(4) 0.0323(13) Uani 1 1 d . . . . .
H21 H 0.475000 0.619679 0.445641 0.039 Uiso 1 1 calc R U . . .
C34A C -0.059(2) 0.5834(11) 0.908(2) 0.027(3) Uani 0.593(8) 1 d . . P A 1
H34A H -0.046691 0.549581 0.874737 0.032 Uiso 0.593(8) 1 calc R U P A 1
C5 C 0.2080(4) 0.5624(2) 0.2771(4) 0.0275(12) Uani 1 1 d . . . . .
H5A H 0.193184 0.518396 0.271203 0.033 Uiso 1 1 calc R U . . .
H5B H 0.279124 0.568437 0.330579 0.033 Uiso 1 1 calc R U . . .
C31A C -0.085(2) 0.6817(9) 1.0130(19) 0.023(3) Uani 0.593(8) 1 d . . P A 1
H31A H -0.093774 0.715399 1.048704 0.028 Uiso 0.593(8) 1 calc R U P A 1
C3 C 0.2334(4) 0.6533(3) 0.1778(4) 0.0296(12) Uani 1 1 d . . . . .
H3A H 0.306199 0.656620 0.228803 0.036 Uiso 1 1 calc R U . . .
H3B H 0.229268 0.664019 0.110737 0.036 Uiso 1 1 calc R U . . .
C30A C -0.042(2) 0.6905(13) 0.953(2) 0.027(3) Uani 0.593(8) 1 d . . P A 1
H30A H -0.017292 0.730041 0.951559 0.033 Uiso 0.593(8) 1 calc R U P A 1
C8 C -0.1295(4) 0.5568(2) 0.2665(4) 0.0272(12) Uani 1 1 d . . . . .
H8 H -0.122904 0.514048 0.265876 0.033 Uiso 1 1 calc R U . . .
C33A C -0.106(2) 0.5740(10) 0.9724(18) 0.027(4) Uani 0.593(8) 1 d . . P A 1
H33A H -0.127840 0.534495 0.979505 0.033 Uiso 0.593(8) 1 calc R U P A 1
C2 C 0.2066(4) 0.7620(2) 0.2047(4) 0.0302(12) Uani 1 1 d . . . . .
H2A H 0.190645 0.774625 0.134658 0.036 Uiso 1 1 calc R U . . .
H2B H 0.281875 0.764190 0.246725 0.036 Uiso 1 1 calc R U . . .
C40A C 0.016(2) 0.5998(19) 0.6416(17) 0.027(4) Uani 0.593(8) 1 d . . P A 1
H40A H 0.084993 0.612591 0.662854 0.033 Uiso 0.593(8) 1 calc R U P A 1
C1 C 0.1519(4) 0.8042(2) 0.2489(4) 0.0297(12) Uani 1 1 d . . . . .
H1A H 0.177661 0.846094 0.253268 0.036 Uiso 1 1 calc R U . . .
H1B H 0.077097 0.804188 0.204072 0.036 Uiso 1 1 calc R U . . .
C9 C -0.2233(4) 0.5827(2) 0.2508(4) 0.0284(12) Uani 1 1 d . . . . .
C13 C 0.1065(4) 0.8148(3) 0.3917(4) 0.0299(12) Uani 1 1 d . . . . .
H13A H 0.033426 0.808005 0.343798 0.036 Uiso 1 1 calc R U . . .
H13B H 0.120111 0.858767 0.393187 0.036 Uiso 1 1 calc R U . . .
C20 C 0.5136(4) 0.5753(3) 0.5797(4) 0.0330(13) Uani 1 1 d . . . . .
H20 H 0.574616 0.557297 0.583896 0.040 Uiso 1 1 calc R U . . .
C32A C -0.1212(18) 0.6234(7) 1.0272(15) 0.023(3) Uani 0.593(8) 1 d . . P A 1
H32A H -0.153078 0.617960 1.070540 0.027 Uiso 0.593(8) 1 calc R U P A 1
C15 C 0.0977(4) 0.7281(3) 0.5091(4) 0.0374(14) Uani 1 1 d . . . . .
H15A H 0.104068 0.721186 0.578230 0.045 Uiso 1 1 calc R U . . .
H15B H 0.025867 0.719597 0.459414 0.045 Uiso 1 1 calc R U . . .
C35A C -0.0354(11) 0.6125(7) 0.7042(11) 0.021(2) Uani 0.593(8) 1 d . . P A 1
C19 C 0.4828(4) 0.5651(2) 0.6561(5) 0.0338(14) Uani 1 1 d . . . . .
C18 C 0.3953(4) 0.5910(3) 0.6524(4) 0.0336(13) Uani 1 1 d . . . . .
H18 H 0.376901 0.584149 0.705841 0.040 Uiso 1 1 calc R U . . .
C28A C 0.1802(11) 0.5798(8) 0.9157(13) 0.033(3) Uani 0.593(8) 1 d . . P A 1
H28A H 0.129021 0.554555 0.919201 0.039 Uiso 0.593(8) 1 calc R U P A 1
C4 C 0.1978(4) 0.5871(3) 0.1745(4) 0.0311(13) Uani 1 1 d . . . . .
H4A H 0.238406 0.560937 0.151270 0.037 Uiso 1 1 calc R U . . .
H4B H 0.124982 0.584061 0.123555 0.037 Uiso 1 1 calc R U . . .
C16 C 0.2427(4) 0.6598(3) 0.5691(4) 0.0346(14) Uani 1 1 d . . . . .
H16 H 0.238198 0.660898 0.631550 0.042 Uiso 1 1 calc R U . . .
C14 C 0.1248(4) 0.7943(3) 0.4986(4) 0.0378(14) Uani 1 1 d . . . . .
H14A H 0.084275 0.820939 0.521246 0.045 Uiso 1 1 calc R U . . .
H14B H 0.198179 0.800806 0.545607 0.045 Uiso 1 1 calc R U . . .
C23A C 0.1483(9) 0.6364(6) 0.8658(12) 0.027(2) Uani 0.593(8) 1 d . . P A 1
C39A C -0.031(2) 0.5712(13) 0.5576(17) 0.048(6) Uani 0.593(8) 1 d . . P A 1
H39A H 0.004610 0.565442 0.518153 0.057 Uiso 0.593(8) 1 calc R U P A 1
C27A C 0.2810(11) 0.5583(8) 0.9602(15) 0.040(4) Uani 0.593(8) 1 d . . P A 1
H27A H 0.298053 0.520936 0.995699 0.048 Uiso 0.593(8) 1 calc R U P A 1
C38A C -0.1340(12) 0.5469(7) 0.5167(12) 0.032(3) Uani 0.593(8) 1 d . . P A 1
H38A H -0.162793 0.523027 0.456756 0.039 Uiso 0.593(8) 1 calc R U P A 1
C36A C -0.1401(10) 0.5942(6) 0.6642(11) 0.028(3) Uani 0.593(8) 1 d . . P A 1
H36A H -0.177999 0.604418 0.700394 0.033 Uiso 0.593(8) 1 calc R U P A 1
C37A C -0.1888(10) 0.5617(5) 0.5735(10) 0.029(2) Uani 0.593(8) 1 d . . P A 1
H37A H -0.258173 0.549384 0.549723 0.035 Uiso 0.593(8) 1 calc R U P A 1
B1A B 0.0247(9) 0.6555(7) 0.8093(11) 0.0255(17) Uani 0.593(8) 1 d . . P A 1
C41A C 0.0097(8) 0.7275(5) 0.7698(8) 0.0234(17) Uani 0.593(8) 1 d . . P A 1
C46A C -0.0558(7) 0.7450(4) 0.6664(7) 0.0269(19) Uani 0.593(8) 1 d . . P A 1
H46A H -0.093203 0.714253 0.619297 0.032 Uiso 0.593(8) 1 calc R U P A 1
C45A C -0.0677(7) 0.8055(4) 0.6312(8) 0.0308(19) Uani 0.593(8) 1 d . . P A 1
H45A H -0.111603 0.814276 0.562002 0.037 Uiso 0.593(8) 1 calc R U P A 1
C44A C -0.0150(9) 0.8523(6) 0.6979(9) 0.035(2) Uani 0.593(8) 1 d . . P A 1
H44A H -0.021217 0.892869 0.674534 0.042 Uiso 0.593(8) 1 calc R U P A 1
C43A C 0.0463(12) 0.8383(6) 0.7984(12) 0.036(3) Uani 0.593(8) 1 d . . P A 1
H43A H 0.080534 0.870163 0.844605 0.044 Uiso 0.593(8) 1 calc R U P A 1
C42A C 0.0603(8) 0.7764(4) 0.8362(8) 0.031(2) Uani 0.593(8) 1 d . . P A 1
H42A H 0.103580 0.768579 0.905890 0.037 Uiso 0.593(8) 1 calc R U P A 1
C24A C 0.2259(9) 0.6726(6) 0.8587(12) 0.050(4) Uani 0.593(8) 1 d . . P A 1
H24A H 0.207839 0.710503 0.824782 0.060 Uiso 0.593(8) 1 calc R U P A 1
C26A C 0.3605(11) 0.5955(7) 0.9503(14) 0.058(5) Uani 0.593(8) 1 d . . P A 1
H26A H 0.429299 0.581859 0.975307 0.070 Uiso 0.593(8) 1 calc R U P A 1
C25A C 0.3291(11) 0.6531(7) 0.9013(15) 0.079(6) Uani 0.593(8) 1 d . . P A 1
H25A H 0.379197 0.679029 0.897354 0.095 Uiso 0.593(8) 1 calc R U P A 1
B1B B 0.0530(13) 0.6544(11) 0.8269(16) 0.023(2) Uani 0.407(8) 1 d . . P A 2
C29B C -0.0038(19) 0.6394(13) 0.903(2) 0.025(4) Uani 0.407(8) 1 d . . P A 2
C34B C -0.041(3) 0.5847(17) 0.907(3) 0.028(5) Uani 0.407(8) 1 d . . P A 2
H34B H -0.028707 0.553512 0.869552 0.034 Uiso 0.407(8) 1 calc R U P A 2
C30B C -0.034(4) 0.688(2) 0.948(3) 0.027(4) Uani 0.407(8) 1 d . U P A 2
H30B H -0.022265 0.728462 0.935769 0.032 Uiso 0.407(8) 1 calc R U P A 2
C33B C -0.096(3) 0.5678(14) 0.962(3) 0.023(4) Uani 0.407(8) 1 d . . P A 2
H33B H -0.118282 0.527211 0.960414 0.028 Uiso 0.407(8) 1 calc R U P A 2
C31B C -0.087(3) 0.6722(14) 1.019(3) 0.023(4) Uani 0.407(8) 1 d . U P A 2
H31B H -0.097656 0.702023 1.060060 0.028 Uiso 0.407(8) 1 calc R U P A 2
C35B C -0.0172(17) 0.6218(11) 0.7158(18) 0.026(4) Uani 0.407(8) 1 d . . P A 2
C23B C 0.1730(13) 0.6253(10) 0.8726(17) 0.025(3) Uani 0.407(8) 1 d . . P A 2
C41B C 0.0581(12) 0.7286(7) 0.8153(13) 0.027(2) Uani 0.407(8) 1 d . . P A 2
C32B C -0.118(3) 0.6120(11) 1.017(3) 0.024(4) Uani 0.407(8) 1 d . U P A 2
H32B H -0.155049 0.600988 1.054309 0.029 Uiso 0.407(8) 1 calc R U P A 2
C36B C -0.1240(16) 0.6144(10) 0.6738(16) 0.031(4) Uani 0.407(8) 1 d . . P A 2
H36B H -0.156070 0.627277 0.714320 0.038 Uiso 0.407(8) 1 calc R U P A 2
C40B C 0.024(3) 0.595(3) 0.656(2) 0.026(6) Uani 0.407(8) 1 d . . P A 2
H40B H 0.096718 0.595154 0.682889 0.031 Uiso 0.407(8) 1 calc R U P A 2
C28B C 0.2067(17) 0.5735(11) 0.9360(18) 0.028(4) Uani 0.407(8) 1 d . . P A 2
H28B H 0.161968 0.554148 0.958107 0.034 Uiso 0.407(8) 1 calc R U P A 2
C24B C 0.2437(12) 0.6508(7) 0.8446(12) 0.023(3) Uani 0.407(8) 1 d . . P A 2
H24B H 0.224554 0.685414 0.801731 0.028 Uiso 0.407(8) 1 calc R U P A 2
C46B C -0.0056(12) 0.7633(8) 0.7307(13) 0.035(3) Uani 0.407(8) 1 d . . P A 2
H46B H -0.051494 0.743337 0.670214 0.042 Uiso 0.407(8) 1 calc R U P A 2
C42B C 0.1305(11) 0.7620(6) 0.8990(12) 0.032(3) Uani 0.407(8) 1 d . . P A 2
H42B H 0.179887 0.739650 0.954451 0.038 Uiso 0.407(8) 1 calc R U P A 2
C37B C -0.1903(15) 0.5893(9) 0.5756(15) 0.038(5) Uani 0.407(8) 1 d . . P A 2
H37B H -0.262374 0.587112 0.552990 0.045 Uiso 0.407(8) 1 calc R U P A 2
C39B C -0.037(3) 0.5641(15) 0.546(2) 0.031(5) Uani 0.407(8) 1 d . . P A 2
H39B H -0.006261 0.545846 0.508378 0.037 Uiso 0.407(8) 1 calc R U P A 2
C27B C 0.3091(15) 0.5501(12) 0.967(2) 0.034(4) Uani 0.407(8) 1 d . . P A 2
H27B H 0.328453 0.515179 1.008897 0.041 Uiso 0.407(8) 1 calc R U P A 2
C25B C 0.3455(11) 0.6261(7) 0.8790(12) 0.028(3) Uani 0.407(8) 1 d . . P A 2
H25B H 0.392601 0.645173 0.859821 0.033 Uiso 0.407(8) 1 calc R U P A 2
C45B C -0.0030(16) 0.8305(9) 0.7335(19) 0.044(3) Uani 0.407(8) 1 d . . P A 2
H45B H -0.048309 0.853829 0.677033 0.053 Uiso 0.407(8) 1 calc R U P A 2
C43B C 0.1350(13) 0.8268(7) 0.9064(13) 0.045(3) Uani 0.407(8) 1 d . . P A 2
H43B H 0.181278 0.847352 0.965961 0.054 Uiso 0.407(8) 1 calc R U P A 2
C38B C -0.1464(18) 0.5683(11) 0.5147(19) 0.044(7) Uani 0.407(8) 1 d . . P A 2
H38B H -0.191328 0.555771 0.447558 0.053 Uiso 0.407(8) 1 calc R U P A 2
C26B C 0.3765(15) 0.5731(8) 0.9419(15) 0.034(3) Uani 0.407(8) 1 d . . P A 2
H26B H 0.442713 0.555775 0.963974 0.041 Uiso 0.407(8) 1 calc R U P A 2
C44B C 0.0668(18) 0.8572(10) 0.8200(18) 0.047(4) Uani 0.407(8) 1 d . . P A 2
H44B H 0.068995 0.900206 0.821543 0.056 Uiso 0.407(8) 1 calc R U P A 2

loop_
_atom_site_aniso_label
_atom_site_aniso_U_11
_atom_site_aniso_U_22
_atom_site_aniso_U_33
_atom_site_aniso_U_23
_atom_site_aniso_U_13
_atom_site_aniso_U_12
Mn1 0.0171(4) 0.0246(4) 0.0186(4) -0.0007(3) 0.0055(3) -0.0002(3)
Cl1 0.0305(8) 0.0343(8) 0.0762(12) -0.0025(8) 0.0292(8) -0.0075(6)
Cl2 0.0318(8) 0.0428(9) 0.0671(11) 0.0286(8) 0.0071(8) 0.0075(7)
O2 0.0197(17) 0.032(2) 0.0207(18) -0.0017(16) 0.0075(15) -0.0016(15)
O1 0.0177(17) 0.0232(19) 0.032(2) -0.0016(15) 0.0082(16) -0.0001(14)
N3 0.021(2) 0.030(2) 0.022(2) 0.0035(19) 0.0072(19) 0.0051(18)
N2 0.018(2) 0.032(3) 0.024(2) -0.0017(19) 0.0064(18) 0.0003(18)
N1 0.022(2) 0.031(3) 0.024(2) -0.002(2) 0.0054(19) 0.0013(19)
N4 0.024(2) 0.037(3) 0.042(3) 0.014(2) 0.019(2) 0.010(2)
C12 0.020(3) 0.026(3) 0.015(2) -0.001(2) 0.004(2) -0.005(2)
C6 0.025(3) 0.023(3) 0.024(3) -0.001(2) 0.007(2) 0.001(2)
C7 0.022(3) 0.030(3) 0.017(2) 0.001(2) 0.008(2) 0.000(2)
C22 0.020(3) 0.025(3) 0.023(3) -0.004(2) 0.005(2) -0.003(2)
C11 0.022(3) 0.026(3) 0.027(3) -0.006(2) 0.008(2) -0.001(2)
C17 0.019(3) 0.025(3) 0.031(3) 0.007(2) 0.009(2) 0.000(2)
C10 0.020(3) 0.035(3) 0.025(3) 0.000(2) 0.010(2) -0.001(2)
C29A 0.018(6) 0.024(4) 0.012(4) 0.003(3) 0.001(5) 0.003(4)
C21 0.021(3) 0.040(3) 0.029(3) -0.004(3) 0.006(2) -0.001(2)
C34A 0.037(9) 0.025(4) 0.018(6) -0.001(3) 0.011(6) -0.002(4)
C5 0.018(3) 0.028(3) 0.034(3) -0.005(2) 0.010(2) 0.000(2)
C31A 0.023(6) 0.027(5) 0.015(5) 0.000(4) 0.004(5) 0.000(4)
C3 0.024(3) 0.040(3) 0.022(3) -0.002(2) 0.008(2) 0.003(2)
C30A 0.033(8) 0.026(4) 0.023(5) -0.003(4) 0.013(6) -0.002(4)
C8 0.028(3) 0.025(3) 0.034(3) 0.004(2) 0.018(2) 0.000(2)
C33A 0.037(9) 0.027(5) 0.017(6) -0.001(4) 0.011(6) -0.004(5)
C2 0.027(3) 0.034(3) 0.028(3) 0.001(2) 0.011(2) -0.001(2)
C40A 0.037(5) 0.028(8) 0.021(5) 0.007(5) 0.017(5) 0.010(5)
C1 0.027(3) 0.030(3) 0.026(3) 0.002(2) 0.008(2) -0.001(2)
C9 0.024(3) 0.031(3) 0.031(3) 0.000(2) 0.014(2) -0.004(2)
C13 0.026(3) 0.029(3) 0.029(3) -0.003(2) 0.007(2) 0.003(2)
C20 0.019(3) 0.031(3) 0.040(3) -0.006(3) 0.005(3) 0.003(2)
C32A 0.024(6) 0.028(5) 0.008(5) 0.000(4) 0.000(4) -0.001(5)
C15 0.031(3) 0.058(4) 0.029(3) 0.011(3) 0.018(3) 0.013(3)
C35A 0.027(4) 0.021(4) 0.016(3) 0.006(3) 0.010(3) 0.007(3)
C19 0.021(3) 0.022(3) 0.043(3) 0.005(3) 0.000(3) -0.001(2)
C18 0.031(3) 0.037(3) 0.030(3) 0.011(3) 0.011(3) -0.004(3)
C28A 0.030(5) 0.037(5) 0.028(8) 0.007(4) 0.010(5) 0.005(4)
C4 0.023(3) 0.038(3) 0.031(3) -0.010(3) 0.012(2) 0.004(2)
C16 0.031(3) 0.044(4) 0.032(3) 0.015(3) 0.017(3) 0.006(3)
C14 0.028(3) 0.048(4) 0.033(3) -0.010(3) 0.010(3) 0.007(3)
C23A 0.028(3) 0.034(5) 0.019(4) 0.002(3) 0.011(3) 0.003(3)
C39A 0.048(5) 0.073(14) 0.032(6) -0.015(7) 0.026(5) -0.006(6)
C27A 0.031(5) 0.051(7) 0.033(7) 0.009(5) 0.008(5) 0.008(4)
C38A 0.042(5) 0.029(7) 0.024(4) 0.006(4) 0.013(4) 0.009(4)
C36A 0.029(4) 0.030(6) 0.022(4) 0.004(4) 0.009(3) 0.002(3)
C37A 0.032(4) 0.028(6) 0.022(4) 0.003(4) 0.008(3) 0.003(4)
B1A 0.029(3) 0.027(3) 0.021(3) 0.001(2) 0.011(3) 0.002(3)
C41A 0.025(4) 0.026(3) 0.022(3) 0.000(2) 0.013(3) 0.000(3)
C46A 0.028(4) 0.033(3) 0.023(3) 0.005(3) 0.015(3) 0.005(3)
C45A 0.030(4) 0.034(3) 0.037(4) 0.011(2) 0.023(3) 0.009(3)
C44A 0.033(5) 0.035(4) 0.048(4) 0.007(3) 0.028(4) 0.005(3)
C43A 0.039(6) 0.029(3) 0.047(4) -0.002(3) 0.024(4) -0.003(4)
C42A 0.037(5) 0.029(3) 0.029(4) -0.005(2) 0.017(4) -0.004(3)
C24A 0.032(4) 0.045(6) 0.075(10) 0.021(6) 0.027(5) 0.007(4)
C26A 0.032(5) 0.056(7) 0.080(11) 0.019(7) 0.019(6) 0.009(4)
C25A 0.033(4) 0.068(7) 0.134(14) 0.046(9) 0.036(6) 0.014(5)
B1B 0.020(4) 0.029(4) 0.019(4) -0.006(3) 0.008(3) -0.006(3)
C29B 0.021(8) 0.032(5) 0.021(7) -0.001(4) 0.009(7) -0.002(5)
C34B 0.035(12) 0.032(5) 0.024(9) -0.004(5) 0.019(9) -0.005(6)
C30B 0.030(9) 0.029(5) 0.025(8) 0.001(5) 0.017(7) -0.003(5)
C33B 0.024(9) 0.030(6) 0.018(9) 0.003(5) 0.011(8) 0.003(5)
C31B 0.024(8) 0.028(6) 0.018(7) 0.004(5) 0.010(7) 0.002(5)
C35B 0.027(5) 0.030(8) 0.017(4) -0.003(5) 0.005(3) -0.006(5)
C23B 0.023(4) 0.036(6) 0.016(6) -0.008(5) 0.009(4) -0.001(4)
C41B 0.027(5) 0.029(4) 0.033(5) -0.005(3) 0.019(4) -0.005(3)
C32B 0.028(8) 0.028(6) 0.019(8) 0.003(5) 0.014(7) 0.001(5)
C36B 0.027(5) 0.043(12) 0.017(5) -0.002(6) 0.003(4) -0.009(5)
C40B 0.032(6) 0.026(13) 0.014(6) -0.001(8) 0.006(5) -0.005(6)
C28B 0.024(6) 0.038(6) 0.018(8) -0.006(5) 0.006(6) -0.001(5)
C24B 0.023(4) 0.032(6) 0.015(6) -0.014(5) 0.010(4) -0.003(4)
C46B 0.034(6) 0.042(5) 0.042(5) 0.008(4) 0.028(5) 0.008(4)
C42B 0.034(6) 0.032(4) 0.040(5) -0.011(4) 0.026(4) -0.015(4)
C37B 0.032(5) 0.048(12) 0.020(6) -0.005(7) 0.000(4) -0.007(6)
C39B 0.040(6) 0.030(11) 0.016(6) -0.003(7) 0.005(5) -0.007(6)
C27B 0.026(6) 0.048(8) 0.023(9) -0.007(6) 0.006(6) 0.005(4)
C25B 0.021(4) 0.032(6) 0.028(6) -0.020(5) 0.009(4) -0.004(4)
C45B 0.046(7) 0.041(5) 0.063(7) 0.010(5) 0.040(6) 0.009(5)
C43B 0.055(7) 0.030(4) 0.061(7) -0.009(4) 0.037(6) -0.012(4)
C38B 0.038(6) 0.060(17) 0.022(6) -0.013(9) 0.002(5) -0.010(7)
C26B 0.031(6) 0.039(7) 0.034(7) -0.012(5) 0.015(5) 0.005(4)
C44B 0.050(8) 0.044(7) 0.068(7) 0.003(4) 0.047(6) -0.002(5)

loop_
_atom_type_symbol
_atom_type_description
_atom_type_scat_dispersion_real
_atom_type_scat_dispersion_imag
_atom_type_scat_source
C C 0.0033 0.0016 'International Tables Vol C Tables 4.2.6.8 and 6.1.1.4'
H H 0.0000 0.0000 'International Tables Vol C Tables 4.2.6.8 and 6.1.1.4'
B B 0.0013 0.0007 'International Tables Vol C Tables 4.2.6.8 and 6.1.1.4'
Cl Cl 0.1484 0.1585 'International Tables Vol C Tables 4.2.6.8 and 6.1.1.4'
Mn Mn 0.3368 0.7283 'International Tables Vol C Tables 4.2.6.8 and 6.1.1.4'
N N 0.0061 0.0033 'International Tables Vol C Tables 4.2.6.8 and 6.1.1.4'
O O 0.0106 0.0060 'International Tables Vol C Tables 4.2.6.8 and 6.1.1.4'

loop_
_geom_angle_atom_site_label_1
_geom_angle_atom_site_label_2
_geom_angle_atom_site_label_3
_geom_angle
_geom_angle_site_symmetry_1
_geom_angle_site_symmetry_3
_geom_angle_publ_flag
O2 Mn1 N3 93.61(16) . . y
O2 Mn1 N2 87.10(15) . . y
O2 Mn1 N1 91.93(16) . . y
O2 Mn1 N4 87.69(16) . . y
O1 Mn1 O2 176.81(16) . . y
O1 Mn1 N3 89.39(16) . . y
O1 Mn1 N2 91.98(16) . . y
O1 Mn1 N1 84.92(16) . . y
O1 Mn1 N4 92.70(16) . . y
N3 Mn1 N2 86.89(17) . . y
N3 Mn1 N1 167.96(17) . . y
N3 Mn1 N4 102.98(18) . . y
N1 Mn1 N2 82.73(17) . . y
N4 Mn1 N2 169.12(18) . . y
N4 Mn1 N1 87.91(18) . . y
C22 O2 Mn1 125.4(3) . . ?
C12 O1 Mn1 126.6(3) . . ?
C6 N3 Mn1 124.4(4) . . ?
C6 N3 C5 116.3(4) . . ?
C5 N3 Mn1 118.2(3) . . ?
Mn1 N2 H2 106.9 . . ?
C3 N2 Mn1 117.4(3) . . ?
C3 N2 H2 106.9 . . ?
C2 N2 Mn1 107.5(3) . . ?
C2 N2 H2 106.9 . . ?
C2 N2 C3 110.6(4) . . ?
Mn1 N1 H1 107.2 . . ?
C1 N1 Mn1 107.4(3) . . ?
C1 N1 H1 107.2 . . ?
C1 N1 C13 110.7(4) . . ?
C13 N1 Mn1 116.7(3) . . ?
C13 N1 H1 107.2 . . ?
C15 N4 Mn1 117.8(3) . . ?
C16 N4 Mn1 123.9(4) . . ?
C16 N4 C15 117.6(5) . . ?
O1 C12 C7 123.1(4) . . ?
O1 C12 C11 118.1(4) . . ?
C11 C12 C7 118.8(5) . . ?
N3 C6 H6 117.6 . . ?
N3 C6 C7 124.8(5) . . ?
C7 C6 H6 117.6 . . ?
C12 C7 C6 121.9(5) . . ?
C12 C7 C8 119.1(5) . . ?
C8 C7 C6 118.1(5) . . ?
O2 C22 C17 122.9(4) . . ?
O2 C22 C21 119.0(5) . . ?
C17 C22 C21 118.1(5) . . ?
C12 C11 H11 119.3 . . ?
C10 C11 C12 121.5(5) . . ?
C10 C11 H11 119.3 . . ?
C22 C17 C18 119.6(5) . . ?
C22 C17 C16 121.1(5) . . ?
C18 C17 C16 119.0(5) . . ?
C11 C10 H10 120.3 . . ?
C11 C10 C9 119.4(5) . . ?
C9 C10 H10 120.3 . . ?
C34A C29A B1A 121.3(14) . . ?
C30A C29A C34A 112.3(17) . . ?
C30A C29A B1A 126.3(16) . . ?
C22 C21 H21 119.4 . . ?
C20 C21 C22 121.2(5) . . ?
C20 C21 H21 119.4 . . ?
C29A C34A H34A 119.1 . . ?
C33A C34A C29A 121.9(19) . . ?
C33A C34A H34A 119.1 . . ?
N3 C5 H5A 109.7 . . ?
N3 C5 H5B 109.7 . . ?
N3 C5 C4 109.7(4) . . ?
H5A C5 H5B 108.2 . . ?
C4 C5 H5A 109.7 . . ?
C4 C5 H5B 109.7 . . ?
C30A C31A H31A 118.5 . . ?
C30A C31A C32A 123(2) . . ?
C32A C31A H31A 118.5 . . ?
N2 C3 H3A 109.0 . . ?
N2 C3 H3B 109.0 . . ?
N2 C3 C4 112.9(4) . . ?
H3A C3 H3B 107.8 . . ?
C4 C3 H3A 109.0 . . ?
C4 C3 H3B 109.0 . . ?
C29A C30A H30A 117.3 . . ?
C31A C30A C29A 125(2) . . ?
C31A C30A H30A 117.3 . . ?
C7 C8 H8 120.0 . . ?
C9 C8 C7 120.1(5) . . ?
C9 C8 H8 120.0 . . ?
C34A C33A H33A 119.7 . . ?
C34A C33A C32A 120.6(16) . . ?
C32A C33A H33A 119.7 . . ?
N2 C2 H2A 110.0 . . ?
N2 C2 H2B 110.0 . . ?
N2 C2 C1 108.4(4) . . ?
H2A C2 H2B 108.4 . . ?
C1 C2 H2A 110.0 . . ?
C1 C2 H2B 110.0 . . ?
C35A C40A H40A 120.1 . . ?
C39A C40A H40A 120.1 . . ?
C39A C40A C35A 120(3) . . ?
N1 C1 C2 108.8(4) . . ?
N1 C1 H1A 109.9 . . ?
N1 C1 H1B 109.9 . . ?
C2 C1 H1A 109.9 . . ?
C2 C1 H1B 109.9 . . ?
H1A C1 H1B 108.3 . . ?
C10 C9 Cl1 119.8(4) . . ?
C8 C9 Cl1 119.2(4) . . ?
C8 C9 C10 121.0(5) . . ?
N1 C13 H13A 108.9 . . ?
N1 C13 H13B 108.9 . . ?
N1 C13 C14 113.3(4) . . ?
H13A C13 H13B 107.7 . . ?
C14 C13 H13A 108.9 . . ?
C14 C13 H13B 108.9 . . ?
C21 C20 H20 120.3 . . ?
C21 C20 C19 119.5(5) . . ?
C19 C20 H20 120.3 . . ?
C31A C32A H32A 121.8 . . ?
C33A C32A C31A 116.4(15) . . ?
C33A C32A H32A 121.8 . . ?
N4 C15 H15A 109.8 . . ?
N4 C15 H15B 109.8 . . ?
N4 C15 C14 109.4(4) . . ?
H15A C15 H15B 108.2 . . ?
C14 C15 H15A 109.8 . . ?
C14 C15 H15B 109.8 . . ?
C40A C35A B1A 119.1(16) . . ?
C36A C35A C40A 116.3(15) . . ?
C36A C35A B1A 124.0(12) . . ?
C20 C19 Cl2 118.6(4) . . ?
C18 C19 Cl2 119.8(5) . . ?
C18 C19 C20 121.5(5) . . ?
C17 C18 H18 119.9 . . ?
C19 C18 C17 120.1(5) . . ?
C19 C18 H18 119.9 . . ?
C23A C28A H28A 117.5 . . ?
C27A C28A H28A 117.5 . . ?
C27A C28A C23A 125.0(14) . . ?
C5 C4 H4A 108.6 . . ?
C5 C4 H4B 108.6 . . ?
C3 C4 C5 114.7(4) . . ?
C3 C4 H4A 108.6 . . ?
C3 C4 H4B 108.6 . . ?
H4A C4 H4B 107.6 . . ?
N4 C16 C17 124.2(5) . . ?
N4 C16 H16 117.9 . . ?
C17 C16 H16 117.9 . . ?
C13 C14 C15 116.5(5) . . ?
C13 C14 H14A 108.2 . . ?
C13 C14 H14B 108.2 . . ?
C15 C14 H14A 108.2 . . ?
C15 C14 H14B 108.2 . . ?
H14A C14 H14B 107.3 . . ?
C28A C23A B1A 120.8(11) . . ?
C28A C23A C24A 116.5(10) . . ?
C24A C23A B1A 122.4(10) . . ?
C40A C39A H39A 116.6 . . ?
C40A C39A C38A 127(2) . . ?
C38A C39A H39A 116.6 . . ?
C28A C27A H27A 120.9 . . ?
C28A C27A C26A 118.1(13) . . ?
C26A C27A H27A 120.9 . . ?
C39A C38A H38A 122.7 . . ?
C37A C38A C39A 114.6(14) . . ?
C37A C38A H38A 122.7 . . ?
C35A C36A H36A 118.9 . . ?
C37A C36A C35A 122.2(12) . . ?
C37A C36A H36A 118.9 . . ?
C38A C37A H37A 120.0 . . ?
C36A C37A C38A 119.9(12) . . ?
C36A C37A H37A 120.0 . . ?
C35A B1A C29A 110.6(12) . . ?
C23A B1A C29A 109.9(10) . . ?
C23A B1A C35A 108.5(11) . . ?
C23A B1A C41A 111.0(10) . . ?
C41A B1A C29A 110.4(10) . . ?
C41A B1A C35A 106.4(10) . . ?
C46A C41A B1A 123.0(9) . . ?
C42A C41A B1A 122.4(9) . . ?
C42A C41A C46A 114.6(10) . . ?
C41A C46A H46A 118.1 . . ?
C45A C46A C41A 123.7(10) . . ?
C45A C46A H46A 118.1 . . ?
C46A C45A H45A 119.9 . . ?
C44A C45A C46A 120.2(10) . . ?
C44A C45A H45A 119.9 . . ?
C45A C44A H44A 120.7 . . ?
C43A C44A C45A 118.6(12) . . ?
C43A C44A H44A 120.7 . . ?
C44A C43A H43A 118.9 . . ?
C44A C43A C42A 122.2(13) . . ?
C42A C43A H43A 118.9 . . ?
C41A C42A C43A 120.7(10) . . ?
C41A C42A H42A 119.6 . . ?
C43A C42A H42A 119.6 . . ?
C23A C24A H24A 119.4 . . ?
C25A C24A C23A 121.1(11) . . ?
C25A C24A H24A 119.4 . . ?
C27A C26A H26A 121.5 . . ?
C25A C26A C27A 117.1(11) . . ?
C25A C26A H26A 121.5 . . ?
C24A C25A C26A 122.1(12) . . ?
C24A C25A H25A 119.0 . . ?
C26A C25A H25A 119.0 . . ?
C29B B1B C23B 112.6(15) . . ?
C35B B1B C29B 107.4(17) . . ?
C35B B1B C23B 107.4(16) . . ?
C41B B1B C29B 108.7(16) . . ?
C41B B1B C35B 111.5(16) . . ?
C41B B1B C23B 109.3(13) . . ?
C34B C29B B1B 122(2) . . ?
C34B C29B C30B 116(3) . . ?
C30B C29B B1B 120(2) . . ?
C29B C34B H34B 116.2 . . ?
C29B C34B C33B 128(3) . . ?
C33B C34B H34B 116.2 . . ?
C29B C30B H30B 120.4 . . ?
C29B C30B C31B 119(3) . . ?
C31B C30B H30B 120.4 . . ?
C34B C33B H33B 120.5 . . ?
C32B C33B C34B 119(2) . . ?
C32B C33B H33B 120.5 . . ?
C30B C31B H31B 122.0 . . ?
C32B C31B C30B 116(3) . . ?
C32B C31B H31B 122.0 . . ?
C36B C35B B1B 124.0(19) . . ?
C36B C35B C40B 112(2) . . ?
C40B C35B B1B 124(2) . . ?
C28B C23B B1B 124.0(17) . . ?
C24B C23B B1B 119.9(16) . . ?
C24B C23B C28B 116.0(15) . . ?
C46B C41B B1B 126.2(15) . . ?
C46B C41B C42B 115.4(15) . . ?
C42B C41B B1B 118.4(14) . . ?
C33B C32B C31B 121(2) . . ?
C33B C32B H32B 119.4 . . ?
C31B C32B H32B 119.4 . . ?
C35B C36B H36B 116.6 . . ?
C35B C36B C37B 126.9(19) . . ?
C37B C36B H36B 116.6 . . ?
C35B C40B H40B 116.2 . . ?
C35B C40B C39B 128(4) . . ?
C39B C40B H40B 116.2 . . ?
C23B C28B H28B 120.0 . . ?
C23B C28B C27B 120.0(18) . . ?
C27B C28B H28B 120.0 . . ?
C23B C24B H24B 119.2 . . ?
C23B C24B C25B 121.6(15) . . ?
C25B C24B H24B 119.2 . . ?
C41B C46B H46B 119.2 . . ?
C41B C46B C45B 121.5(17) . . ?
C45B C46B H46B 119.2 . . ?
C41B C42B H42B 117.5 . . ?
C41B C42B C43B 125.1(16) . . ?
C43B C42B H42B 117.5 . . ?
C36B C37B H37B 120.7 . . ?
C38B C37B C36B 118.6(18) . . ?
C38B C37B H37B 120.7 . . ?
C40B C39B H39B 125.2 . . ?
C38B C39B C40B 110(3) . . ?
C38B C39B H39B 125.2 . . ?
C28B C27B H27B 117.4 . . ?
C26B C27B C28B 125.2(19) . . ?
C26B C27B H27B 117.4 . . ?
C24B C25B H25B 119.5 . . ?
C26B C25B C24B 120.9(15) . . ?
C26B C25B H25B 119.5 . . ?
C46B C45B H45B 121.3 . . ?
C44B C45B C46B 117(2) . . ?
C44B C45B H45B 121.3 . . ?
C42B C43B H43B 122.4 . . ?
C44B C43B C42B 115.1(17) . . ?
C44B C43B H43B 122.4 . . ?
C37B C38B C39B 125(2) . . ?
C37B C38B H38B 117.7 . . ?
C39B C38B H38B 117.7 . . ?
C27B C26B C25B 116.2(16) . . ?
C27B C26B H26B 121.9 . . ?
C25B C26B H26B 121.9 . . ?
C45B C44B C43B 125(2) . . ?
C45B C44B H44B 117.4 . . ?
C43B C44B H44B 117.4 . . ?

loop_
_geom_bond_atom_site_label_1
_geom_bond_atom_site_label_2
_geom_bond_distance
_geom_bond_site_symmetry_2
_geom_bond_publ_flag
Mn1 O2 1.864(3) . y
Mn1 O1 1.858(3) . y
Mn1 N3 2.013(4) . y
Mn1 N2 2.112(4) . y
Mn1 N1 2.111(4) . y
Mn1 N4 2.034(5) . y
Cl1 C9 1.730(5) . ?
Cl2 C19 1.752(5) . ?
O2 C22 1.322(6) . ?
O1 C12 1.335(6) . ?
N3 C6 1.285(6) . ?
N3 C5 1.468(6) . ?
N2 H2 0.9800 . ?
N2 C3 1.492(6) . ?
N2 C2 1.477(7) . ?
N1 H1 0.9800 . ?
N1 C1 1.474(6) . ?
N1 C13 1.479(6) . ?
N4 C15 1.485(7) . ?
N4 C16 1.281(7) . ?
C12 C7 1.401(7) . ?
C12 C11 1.398(7) . ?
C6 H6 0.9300 . ?
C6 C7 1.434(7) . ?
C7 C8 1.403(7) . ?
C22 C17 1.396(7) . ?
C22 C21 1.404(7) . ?
C11 H11 0.9300 . ?
C11 C10 1.364(7) . ?
C17 C18 1.412(7) . ?
C17 C16 1.445(7) . ?
C10 H10 0.9300 . ?
C10 C9 1.380(7) . ?
C29A C34A 1.46(2) . ?
C29A C30A 1.42(2) . ?
C29A B1A 1.66(2) . ?
C21 H21 0.9300 . ?
C21 C20 1.373(8) . ?
C34A H34A 0.9300 . ?
C34A C33A 1.386(19) . ?
C5 H5A 0.9700 . ?
C5 H5B 0.9700 . ?
C5 C4 1.517(7) . ?
C31A H31A 0.9300 . ?
C31A C30A 1.28(3) . ?
C31A C32A 1.41(2) . ?
C3 H3A 0.9700 . ?
C3 H3B 0.9700 . ?
C3 C4 1.513(7) . ?
C30A H30A 0.9300 . ?
C8 H8 0.9300 . ?
C8 C9 1.373(7) . ?
C33A H33A 0.9300 . ?
C33A C32A 1.401(17) . ?
C2 H2A 0.9700 . ?
C2 H2B 0.9700 . ?
C2 C1 1.513(7) . ?
C40A H40A 0.9300 . ?
C40A C35A 1.42(3) . ?
C40A C39A 1.25(3) . ?
C1 H1A 0.9700 . ?
C1 H1B 0.9700 . ?
C13 H13A 0.9700 . ?
C13 H13B 0.9700 . ?
C13 C14 1.508(7) . ?
C20 H20 0.9300 . ?
C20 C19 1.375(8) . ?
C32A H32A 0.9300 . ?
C15 H15A 0.9700 . ?
C15 H15B 0.9700 . ?
C15 C14 1.509(8) . ?
C35A C36A 1.396(16) . ?
C35A B1A 1.653(17) . ?
C19 C18 1.347(8) . ?
C18 H18 0.9300 . ?
C28A H28A 0.9300 . ?
C28A C23A 1.390(17) . ?
C28A C27A 1.368(15) . ?
C4 H4A 0.9700 . ?
C4 H4B 0.9700 . ?
C16 H16 0.9300 . ?
C14 H14A 0.9700 . ?
C14 H14B 0.9700 . ?
C23A B1A 1.632(14) . ?
C23A C24A 1.396(17) . ?
C39A H39A 0.9300 . ?
C39A C38A 1.41(3) . ?
C27A H27A 0.9300 . ?
C27A C26A 1.45(2) . ?
C38A H38A 0.9300 . ?
C38A C37A 1.397(17) . ?
C36A H36A 0.9300 . ?
C36A C37A 1.370(15) . ?
C37A H37A 0.9300 . ?
B1A C41A 1.638(17) . ?
C41A C46A 1.411(13) . ?
C41A C42A 1.393(13) . ?
C46A H46A 0.9300 . ?
C46A C45A 1.387(12) . ?
C45A H45A 0.9300 . ?
C45A C44A 1.367(15) . ?
C44A H44A 0.9300 . ?
C44A C43A 1.350(19) . ?
C43A H43A 0.9300 . ?
C43A C42A 1.427(16) . ?
C42A H42A 0.9300 . ?
C24A H24A 0.9300 . ?
C24A C25A 1.383(16) . ?
C26A H26A 0.9300 . ?
C26A C25A 1.403(18) . ?
C25A H25A 0.9300 . ?
B1B C29B 1.66(3) . ?
B1B C35B 1.62(2) . ?
B1B C23B 1.66(2) . ?
B1B C41B 1.62(3) . ?
C29B C34B 1.31(4) . ?
C29B C30B 1.39(4) . ?
C34B H34B 0.9300 . ?
C34B C33B 1.39(3) . ?
C30B H30B 0.9300 . ?
C30B C31B 1.56(5) . ?
C33B H33B 0.9300 . ?
C33B C32B 1.37(2) . ?
C31B H31B 0.9300 . ?
C31B C32B 1.37(3) . ?
C35B C36B 1.37(2) . ?
C35B C40B 1.38(4) . ?
C23B C28B 1.39(3) . ?
C23B C24B 1.36(2) . ?
C41B C46B 1.37(2) . ?
C41B C42B 1.39(2) . ?
C32B H32B 0.9300 . ?
C36B H36B 0.9300 . ?
C36B C37B 1.41(2) . ?
C40B H40B 0.9300 . ?
C40B C39B 1.57(4) . ?
C28B H28B 0.9300 . ?
C28B C27B 1.42(2) . ?
C24B H24B 0.9300 . ?
C24B C25B 1.41(2) . ?
C46B H46B 0.9300 . ?
C46B C45B 1.45(2) . ?
C42B H42B 0.9300 . ?
C42B C43B 1.406(19) . ?
C37B H37B 0.9300 . ?
C37B C38B 1.36(3) . ?
C39B H39B 0.9300 . ?
C39B C38B 1.42(4) . ?
C27B H27B 0.9300 . ?
C27B C26B 1.27(3) . ?
C25B H25B 0.9300 . ?
C25B C26B 1.41(2) . ?
C45B H45B 0.9300 . ?
C45B C44B 1.33(3) . ?
C43B H43B 0.9300 . ?
C43B C44B 1.36(3) . ?
C38B H38B 0.9300 . ?
C26B H26B 0.9300 . ?
C44B H44B 0.9300 . ?

loop_
_geom_torsion_atom_site_label_1
_geom_torsion_atom_site_label_2
_geom_torsion_atom_site_label_3
_geom_torsion_atom_site_label_4
_geom_torsion
_geom_torsion_site_symmetry_1
_geom_torsion_site_symmetry_2
_geom_torsion_site_symmetry_3
_geom_torsion_site_symmetry_4
_geom_torsion_publ_flag
Mn1 O2 C22 C17 -32.6(7) . . . . ?
Mn1 O2 C22 C21 148.3(4) . . . . ?
Mn1 O1 C12 C7 -26.6(7) . . . . ?
Mn1 O1 C12 C11 156.2(3) . . . . ?
Mn1 N3 C6 C7 4.8(7) . . . . ?
Mn1 N3 C5 C4 -68.9(5) . . . . ?
Mn1 N2 C3 C4 57.2(5) . . . . ?
Mn1 N2 C2 C1 -41.4(5) . . . . ?
Mn1 N1 C1 C2 -41.7(5) . . . . ?
Mn1 N1 C13 C14 57.3(5) . . . . ?
Mn1 N4 C15 C14 -65.8(5) . . . . ?
Mn1 N4 C16 C17 3.7(8) . . . . ?
Cl2 C19 C18 C17 179.8(4) . . . . ?
O2 C22 C17 C18 -178.6(5) . . . . ?
O2 C22 C17 C16 -5.1(8) . . . . ?
O2 C22 C21 C20 179.6(5) . . . . ?
O1 C12 C7 C6 -3.7(8) . . . . ?
O1 C12 C7 C8 -172.6(4) . . . . ?
O1 C12 C11 C10 174.4(5) . . . . ?
N3 Mn1 O2 C22 -61.5(4) . . . . ?
N3 Mn1 O1 C12 34.0(4) . . . . ?
N3 C6 C7 C12 14.0(8) . . . . ?
N3 C6 C7 C8 -177.0(5) . . . . ?
N3 C5 C4 C3 67.4(6) . . . . ?
N2 Mn1 O2 C22 -148.2(4) . . . . ?
N2 Mn1 O1 C12 120.8(4) . . . . ?
N2 C3 C4 C5 -63.1(6) . . . . ?
N2 C2 C1 N1 56.7(5) . . . . ?
N1 Mn1 O2 C22 129.2(4) . . . . ?
N1 Mn1 O1 C12 -156.7(4) . . . . ?
N1 C13 C14 C15 -64.1(6) . . . . ?
N4 Mn1 O2 C22 41.3(4) . . . . ?
N4 Mn1 O1 C12 -69.0(4) . . . . ?
N4 C15 C14 C13 66.5(6) . . . . ?
C12 C7 C8 C9 -3.3(8) . . . . ?
C12 C11 C10 C9 -0.3(8) . . . . ?
C6 N3 C5 C4 99.8(5) . . . . ?
C6 C7 C8 C9 -172.5(5) . . . . ?
C7 C12 C11 C10 -2.9(7) . . . . ?
C7 C8 C9 Cl1 -179.7(4) . . . . ?
C7 C8 C9 C10 0.1(8) . . . . ?
C22 C17 C18 C19 -1.5(8) . . . . ?
C22 C17 C16 N4 18.9(9) . . . . ?
C22 C21 C20 C19 -0.5(8) . . . . ?
C11 C12 C7 C6 173.5(5) . . . . ?
C11 C12 C7 C8 4.6(7) . . . . ?
C11 C10 C9 Cl1 -178.5(4) . . . . ?
C11 C10 C9 C8 1.7(8) . . . . ?
C17 C22 C21 C20 0.5(8) . . . . ?
C29A C34A C33A C32A -3(3) . . . . ?
C29A B1A C41A C46A -112.0(11) . . . . ?
C29A B1A C41A C42A 67.4(13) . . . . ?
C21 C22 C17 C18 0.5(8) . . . . ?
C21 C22 C17 C16 174.0(5) . . . . ?
C21 C20 C19 Cl2 -178.8(4) . . . . ?
C21 C20 C19 C18 -0.5(8) . . . . ?
C34A C29A C30A C31A -6(4) . . . . ?
C34A C29A B1A C35A 41(2) . . . . ?
C34A C29A B1A C23A -79(2) . . . . ?
C34A C29A B1A C41A 158.1(17) . . . . ?
C34A C33A C32A C31A 0(2) . . . . ?
C5 N3 C6 C7 -163.1(5) . . . . ?
C3 N2 C2 C1 -170.8(4) . . . . ?
C30A C29A C34A C33A 6(3) . . . . ?
C30A C29A B1A C35A -144(2) . . . . ?
C30A C29A B1A C23A 96(2) . . . . ?
C30A C29A B1A C41A -26(2) . . . . ?
C30A C31A C32A C33A 0(4) . . . . ?
C2 N2 C3 C4 -179.0(4) . . . . ?
C40A C35A C36A C37A 5(3) . . . . ?
C40A C35A B1A C29A -160(2) . . . . ?
C40A C35A B1A C23A -40(2) . . . . ?
C40A C35A B1A C41A 80(2) . . . . ?
C40A C39A C38A C37A 6(5) . . . . ?
C1 N1 C13 C14 -179.6(5) . . . . ?
C13 N1 C1 C2 -170.1(4) . . . . ?
C20 C19 C18 C17 1.5(9) . . . . ?
C32A C31A C30A C29A 3(5) . . . . ?
C15 N4 C16 C17 -166.4(5) . . . . ?
C35A C40A C39A C38A -2(6) . . . . ?
C35A C36A C37A C38A -1(2) . . . . ?
C35A B1A C41A C46A 8.0(14) . . . . ?
C35A B1A C41A C42A -172.6(9) . . . . ?
C18 C17 C16 N4 -167.5(5) . . . . ?
C28A C23A B1A C29A 50.3(18) . . . . ?
C28A C23A B1A C35A -70.7(16) . . . . ?
C28A C23A B1A C41A 172.7(13) . . . . ?
C28A C23A C24A C25A -1(2) . . . . ?
C28A C27A C26A C25A 4(2) . . . . ?
C16 N4 C15 C14 104.9(6) . . . . ?
C16 C17 C18 C19 -175.1(5) . . . . ?
C23A C28A C27A C26A -3(2) . . . . ?
C23A B1A C41A C46A 125.9(10) . . . . ?
C23A B1A C41A C42A -54.7(14) . . . . ?
C23A C24A C25A C26A 2(3) . . . . ?
C39A C40A C35A C36A -3(5) . . . . ?
C39A C40A C35A B1A -175(3) . . . . ?
C39A C38A C37A C36A -4(2) . . . . ?
C27A C28A C23A B1A 176.2(14) . . . . ?
C27A C28A C23A C24A 2(2) . . . . ?
C27A C26A C25A C24A -4(3) . . . . ?
C36A C35A B1A C29A 28.5(18) . . . . ?
C36A C35A B1A C23A 149.1(13) . . . . ?
C36A C35A B1A C41A -91.4(15) . . . . ?
B1A C29A C34A C33A -177.9(16) . . . . ?
B1A C29A C30A C31A 178(3) . . . . ?
B1A C35A C36A C37A 176.0(13) . . . . ?
B1A C23A C24A C25A -175.4(15) . . . . ?
B1A C41A C46A C45A -178.6(9) . . . . ?
B1A C41A C42A C43A 179.1(11) . . . . ?
C41A C46A C45A C44A -0.5(14) . . . . ?
C46A C41A C42A C43A -1.4(14) . . . . ?
C46A C45A C44A C43A -1.5(15) . . . . ?
C45A C44A C43A C42A 2.1(18) . . . . ?
C44A C43A C42A C41A -0.5(18) . . . . ?
C42A C41A C46A C45A 2.0(13) . . . . ?
C24A C23A B1A C29A -135.8(15) . . . . ?
C24A C23A B1A C35A 103.2(16) . . . . ?
C24A C23A B1A C41A -13.4(18) . . . . ?
B1B C29B C34B C33B -175(3) . . . . ?
B1B C29B C30B C31B 180(3) . . . . ?
B1B C35B C36B C37B 177(2) . . . . ?
B1B C35B C40B C39B -178(4) . . . . ?
B1B C23B C28B C27B 176.7(18) . . . . ?
B1B C23B C24B C25B -177.8(14) . . . . ?
B1B C41B C46B C45B 172.1(15) . . . . ?
B1B C41B C42B C43B -170.9(14) . . . . ?
C29B B1B C35B C36B 32(3) . . . . ?
C29B B1B C35B C40B -144(4) . . . . ?
C29B B1B C23B C28B 27(3) . . . . ?
C29B B1B C23B C24B -156(2) . . . . ?
C29B B1B C41B C46B -103.6(19) . . . . ?
C29B B1B C41B C42B 73.9(18) . . . . ?
C29B C34B C33B C32B 1(5) . . . . ?
C29B C30B C31B C32B -11(6) . . . . ?
C34B C29B C30B C31B 13(6) . . . . ?
C34B C33B C32B C31B 1(4) . . . . ?
C30B C29B C34B C33B -8(6) . . . . ?
C30B C31B C32B C33B 4(5) . . . . ?
C35B B1B C29B C34B 43(4) . . . . ?
C35B B1B C29B C30B -123(3) . . . . ?
C35B B1B C23B C28B -91(2) . . . . ?
C35B B1B C23B C24B 86(2) . . . . ?
C35B B1B C41B C46B 15(2) . . . . ?
C35B B1B C41B C42B -167.9(14) . . . . ?
C35B C36B C37B C38B 2(3) . . . . ?
C35B C40B C39B C38B 1(7) . . . . ?
C23B B1B C29B C34B -75(4) . . . . ?
C23B B1B C29B C30B 119(3) . . . . ?
C23B B1B C35B C36B 153(2) . . . . ?
C23B B1B C35B C40B -22(4) . . . . ?
C23B B1B C41B C46B 133.1(15) . . . . ?
C23B B1B C41B C42B -49.3(19) . . . . ?
C23B C28B C27B C26B 0(3) . . . . ?
C23B C24B C25B C26B 1(2) . . . . ?
C41B B1B C29B C34B 164(3) . . . . ?
C41B B1B C29B C30B -3(3) . . . . ?
C41B B1B C35B C36B -87(2) . . . . ?
C41B B1B C35B C40B 97(4) . . . . ?
C41B B1B C23B C28B 148(2) . . . . ?
C41B B1B C23B C24B -35(2) . . . . ?
C41B C46B C45B C44B 3(2) . . . . ?
C41B C42B C43B C44B -5(2) . . . . ?
C36B C35B C40B C39B 6(6) . . . . ?
C36B C37B C38B C39B 6(4) . . . . ?
C40B C35B C36B C37B -7(4) . . . . ?
C40B C39B C38B C37B -7(5) . . . . ?
C28B C23B C24B C25B -1(3) . . . . ?
C28B C27B C26B C25B 0(3) . . . . ?
C24B C23B C28B C27B 0(3) . . . . ?
C24B C25B C26B C27B -1(3) . . . . ?
C46B C41B C42B C43B 7(2) . . . . ?
C46B C45B C44B C43B -1(3) . . . . ?
C42B C41B C46B C45B -6(2) . . . . ?
C42B C43B C44B C45B 2(3) . . . . ?
